data_4518598
loop_
_publ_author_name
'Tathe, Akash G.'
Urvashi,
'Yadav, Amit K.'
'Chintawar, Chetan C.'
'Patil, Nitin T.'

_publ_section_title
;
 Gold-Catalyzed 1,2-Aminoarylation of Alkenes with External Amines
;
_journal_name_full 'ACS Catalysis'
_journal_page_first 4576
_journal_page_last 4582
_journal_paper_doi 10.1021/acscatal.1c00789
_journal_year 2021
_chemical_formula_moiety 'C16 H16 N2 O3'
_chemical_formula_sum 'C16 H16 N2 O3'
_chemical_formula_weight 284.31
_space_group_crystal_system orthorhombic
_space_group_IT_number 19
_space_group_name_Hall 'P 2ac 2ab'
_space_group_name_H-M_alt 'P 21 21 21'
_atom_sites_solution_hydrogens geom
_audit_creation_method SHELXL-2018/3
_cell_angle_alpha 90
_cell_angle_beta 90
_cell_angle_gamma 90
_cell_formula_units_Z 4
_cell_length_a 6.961(3)
_cell_length_b 12.032(5)
_cell_length_c 16.960(6)
_cell_measurement_reflns_used 4189
_cell_measurement_temperature 300(2)
_cell_measurement_theta_max 22.80
_cell_measurement_theta_min 2.41
_cell_volume 1420.5(10)
_computing_cell_refinement 'Bruker SAINT'
_computing_data_collection 'Bruker APEX2'
_computing_data_reduction 'Bruker SAINT'
_computing_molecular_graphics 'Bruker SHELXTL'
_computing_publication_material 'Bruker SHELXTL'
_computing_structure_refinement 'SHELXL-2018/3 (Sheldrick, 2018)'
_computing_structure_solution 'SHELXT 2014/5 (Sheldrick, 2014)'
_diffrn_ambient_temperature 300(2)
_diffrn_measured_fraction_theta_full 1.001
_diffrn_measured_fraction_theta_max 1.000
_diffrn_measurement_device_type 'Bruker APEX-II CCD'
_diffrn_measurement_method '\f and \w scans'
_diffrn_radiation_type MoK\a
_diffrn_radiation_wavelength 0.71073
_diffrn_reflns_av_R_equivalents 0.0749
_diffrn_reflns_av_unetI/netI 0.0417
_diffrn_reflns_Laue_measured_fraction_full 1.001
_diffrn_reflns_Laue_measured_fraction_max 1.000
_diffrn_reflns_limit_h_max 8
_diffrn_reflns_limit_h_min -8
_diffrn_reflns_limit_k_max 14
_diffrn_reflns_limit_k_min -14
_diffrn_reflns_limit_l_max 20
_diffrn_reflns_limit_l_min -20
_diffrn_reflns_number 22867
_diffrn_reflns_point_group_measured_fraction_full 1.000
_diffrn_reflns_point_group_measured_fraction_max 1.000
_diffrn_reflns_theta_full 25.018
_diffrn_reflns_theta_max 25.018
_diffrn_reflns_theta_min 2.075
_exptl_absorpt_coefficient_mu 0.093
_exptl_crystal_colour yellow
_exptl_crystal_density_diffrn 1.329
_exptl_crystal_description orthorhombic
_exptl_crystal_F_000 600.0
_refine_diff_density_max 0.235
_refine_diff_density_min -0.269
_refine_diff_density_rms 0.087
_refine_ls_abs_structure_details
;
 Flack x determined using 665 quotients [(I+)-(I-)]/[(I+)+(I-)]
 (Parsons, Flack and Wagner, Acta Cryst. B69 (2013) 249-259).
;
_refine_ls_abs_structure_Flack -0.1(10)
_refine_ls_extinction_method none
_refine_ls_goodness_of_fit_ref 1.106
_refine_ls_hydrogen_treatment constr
_refine_ls_matrix_type full
_refine_ls_number_parameters 190
_refine_ls_number_reflns 2509
_refine_ls_number_restraints 0
_refine_ls_restrained_S_all 1.106
_refine_ls_R_factor_all 0.0731
_refine_ls_R_factor_gt 0.0496
_refine_ls_shift/su_max 0.000
_refine_ls_shift/su_mean 0.000
_refine_ls_structure_factor_coef Fsqd
_refine_ls_weighting_details 'w=1/[\s^2^(Fo^2^)+(0.0801P)^2^+0.2102P] where P=(Fo^2^+2Fc^2^)/3'
_refine_ls_weighting_scheme calc
_refine_ls_wR_factor_gt 0.1302
_refine_ls_wR_factor_ref 0.1550
_reflns_Friedel_coverage 0.707
_reflns_Friedel_fraction_full 1.000
_reflns_Friedel_fraction_max 1.000
_reflns_number_gt 1965
_reflns_number_total 2507
_reflns_threshold_expression 'I > 2\s(I)'
_cod_data_source_file cs1c00789_si_004.cif
_cod_data_source_block shelx
_cod_database_code 4518598
_shelx_shelxl_version_number 2018/3
_shelx_space_group_comment
;
The symmetry employed for this shelxl refinement is uniquely defined
by the following loop, which should always be used as a source of
symmetry information in preference to the above space-group names.
They are only intended as comments.
;

loop_
_space_group_symop_operation_xyz
'x, y, z'
'-x+1/2, -y, z+1/2'
'-x, y+1/2, -z+1/2'
'x+1/2, -y+1/2, -z'

loop_
_atom_site_label
_atom_site_type_symbol
_atom_site_fract_x
_atom_site_fract_y
_atom_site_fract_z
_atom_site_U_iso_or_equiv
_atom_site_adp_type
_atom_site_occupancy
_atom_site_site_symmetry_order
_atom_site_calc_flag
_atom_site_refinement_flags_posn
_atom_site_refinement_flags_adp
_atom_site_refinement_flags_occupancy
_atom_site_disorder_assembly
_atom_site_disorder_group
N1 N 0.5905(5) 0.4061(3) 0.38454(16) 0.0434(8) Uani 1 1 d . . . . .
H12 H 0.570904 0.468208 0.408343 0.052 Uiso 1 1 calc R U . . .
N2 N 0.6010(5) 0.4168(3) 0.55732(19) 0.0526(9) Uani 1 1 d . . . . .
O1 O 0.2435(5) 0.5946(3) 0.3327(2) 0.0823(11) Uani 1 1 d . . . . .
O2 O 0.6018(7) 0.5068(3) 0.52213(18) 0.0797(11) Uani 1 1 d . . . . .
O3 O 0.5971(6) 0.4128(3) 0.62923(17) 0.0830(11) Uani 1 1 d . . . . .
C11 C 0.6004(5) 0.3129(3) 0.42977(19) 0.0341(8) Uani 1 1 d . . . . .
C9 C 0.6103(6) 0.4093(3) 0.29905(19) 0.0397(9) Uani 1 1 d . . . . .
H8 H 0.538449 0.346309 0.277278 0.048 Uiso 1 1 calc R U . . .
C12 C 0.6051(5) 0.3147(3) 0.51298(19) 0.0379(8) Uani 1 1 d . . . . .
C7 C 0.5190(5) 0.5161(3) 0.2676(2) 0.0413(10) Uani 1 1 d . . . . .
H5 H 0.553746 0.525974 0.212073 0.050 Uiso 1 1 calc R U . . .
C5 C 0.5680(6) 0.6203(3) 0.3130(2) 0.0477(10) Uani 1 1 d . . . . .
C16 C 0.6045(6) 0.2071(3) 0.3954(2) 0.0440(9) Uani 1 1 d . . . . .
H13 H 0.602486 0.201106 0.340735 0.053 Uiso 1 1 calc R U . . .
C15 C 0.6113(6) 0.1119(3) 0.4400(2) 0.0502(10) Uani 1 1 d . . . . .
H14 H 0.614241 0.043310 0.414764 0.060 Uiso 1 1 calc R U . . .
C13 C 0.6121(6) 0.2170(4) 0.5574(2) 0.0466(10) Uani 1 1 d . . . . .
H16 H 0.615665 0.221136 0.612144 0.056 Uiso 1 1 calc R U . . .
C14 C 0.6139(6) 0.1155(3) 0.5215(2) 0.0530(10) Uani 1 1 d . . . . .
H15 H 0.616764 0.050473 0.551065 0.064 Uiso 1 1 calc R U . . .
C6 C 0.4035(8) 0.6565(4) 0.3509(3) 0.0657(13) Uani 1 1 d . . . . .
C10 C 0.8204(6) 0.3963(4) 0.2745(3) 0.0588(12) Uani 1 1 d . . . . .
H11 H 0.829698 0.398673 0.218063 0.088 Uiso 1 1 calc R U . . .
H9 H 0.894767 0.455748 0.296745 0.088 Uiso 1 1 calc R U . . .
H10 H 0.868563 0.326429 0.293312 0.088 Uiso 1 1 calc R U . . .
C8 C 0.3003(6) 0.5135(4) 0.2757(3) 0.0607(13) Uani 1 1 d . . . . .
H6 H 0.241044 0.529932 0.225239 0.073 Uiso 1 1 calc R U . . .
H7 H 0.258840 0.440242 0.292299 0.073 Uiso 1 1 calc R U . . .
C4 C 0.7387(8) 0.6758(4) 0.3240(3) 0.0709(14) Uani 1 1 d . . . . .
H4 H 0.850132 0.653861 0.298085 0.085 Uiso 1 1 calc R U . . .
C1 C 0.4020(14) 0.7450(5) 0.4012(3) 0.097(2) Uani 1 1 d . . . . .
H1 H 0.289429 0.768262 0.425722 0.116 Uiso 1 1 calc R U . . .
C2 C 0.5740(19) 0.7985(5) 0.4143(4) 0.116(3) Uani 1 1 d . . . . .
H2 H 0.578648 0.857216 0.449872 0.139 Uiso 1 1 calc R U . . .
C3 C 0.7388(14) 0.7668(5) 0.3758(5) 0.101(2) Uani 1 1 d . . . . .
H3 H 0.851910 0.806247 0.384104 0.122 Uiso 1 1 calc R U . . .

loop_
_atom_site_aniso_label
_atom_site_aniso_U_11
_atom_site_aniso_U_22
_atom_site_aniso_U_33
_atom_site_aniso_U_23
_atom_site_aniso_U_13
_atom_site_aniso_U_12
N1 0.065(2) 0.0314(17) 0.0335(16) 0.0014(13) 0.0016(15) 0.0004(19)
N2 0.063(2) 0.057(2) 0.0376(19) -0.0104(16) -0.0014(18) -0.001(2)
O1 0.062(2) 0.087(3) 0.098(3) 0.013(2) 0.0237(19) 0.012(2)
O2 0.141(3) 0.0451(18) 0.0533(19) -0.0106(15) -0.003(2) 0.000(2)
O3 0.125(3) 0.088(3) 0.0360(17) -0.0161(16) -0.0023(19) 0.000(3)
C11 0.0363(17) 0.0289(19) 0.0371(18) 0.0015(15) -0.0030(16) 0.0004(17)
C9 0.053(2) 0.035(2) 0.0317(17) 0.0037(15) -0.0004(17) -0.001(2)
C12 0.0408(18) 0.038(2) 0.0348(18) -0.0010(15) -0.0006(16) -0.0004(19)
C7 0.042(2) 0.045(2) 0.037(2) 0.0108(18) -0.0010(17) -0.0036(17)
C5 0.059(2) 0.037(2) 0.047(2) 0.0116(18) 0.001(2) 0.000(2)
C16 0.058(2) 0.037(2) 0.0375(19) -0.0005(16) -0.0015(19) -0.004(2)
C15 0.064(3) 0.031(2) 0.056(2) 0.0009(17) -0.006(2) 0.000(2)
C13 0.047(2) 0.058(3) 0.035(2) 0.0108(18) -0.0032(19) 0.002(2)
C14 0.062(3) 0.044(2) 0.052(2) 0.0187(19) -0.005(2) 0.001(2)
C6 0.091(4) 0.048(3) 0.058(3) 0.017(2) 0.010(3) 0.017(3)
C10 0.056(2) 0.063(3) 0.056(3) 0.017(2) 0.010(2) 0.011(2)
C8 0.055(3) 0.064(3) 0.063(3) 0.017(3) -0.001(2) 0.000(2)
C4 0.083(3) 0.050(3) 0.079(4) 0.008(3) -0.011(3) -0.015(3)
C1 0.167(7) 0.050(3) 0.074(4) 0.006(3) 0.030(5) 0.028(5)
C2 0.243(11) 0.035(3) 0.070(4) -0.001(3) -0.010(6) 0.008(6)
C3 0.151(7) 0.047(4) 0.106(5) 0.012(3) -0.042(5) -0.028(4)

loop_
_atom_type_symbol
_atom_type_description
_atom_type_scat_dispersion_real
_atom_type_scat_dispersion_imag
_atom_type_scat_source
C C 0.0033 0.0016 'International Tables Vol C Tables 4.2.6.8 and 6.1.1.4'
H H 0.0000 0.0000 'International Tables Vol C Tables 4.2.6.8 and 6.1.1.4'
N N 0.0061 0.0033 'International Tables Vol C Tables 4.2.6.8 and 6.1.1.4'
O O 0.0106 0.0060 'International Tables Vol C Tables 4.2.6.8 and 6.1.1.4'

loop_
_geom_angle_atom_site_label_1
_geom_angle_atom_site_label_2
_geom_angle_atom_site_label_3
_geom_angle
_geom_angle_site_symmetry_1
_geom_angle_site_symmetry_3
_geom_angle_publ_flag
C11 N1 C9 125.3(3) . . ?
C11 N1 H12 117.4 . . ?
C9 N1 H12 117.4 . . ?
O3 N2 O2 121.2(4) . . ?
O3 N2 C12 119.2(4) . . ?
O2 N2 C12 119.7(3) . . ?
C6 O1 C8 107.3(3) . . ?
N1 C11 C16 121.0(3) . . ?
N1 C11 C12 123.5(3) . . ?
C16 C11 C12 115.4(3) . . ?
N1 C9 C10 111.0(3) . . ?
N1 C9 C7 109.2(3) . . ?
C10 C9 C7 112.8(3) . . ?
N1 C9 H8 107.9 . . ?
C10 C9 H8 107.9 . . ?
C7 C9 H8 107.9 . . ?
C13 C12 C11 121.8(3) . . ?
C13 C12 N2 115.9(3) . . ?
C11 C12 N2 122.3(3) . . ?
C5 C7 C8 101.3(4) . . ?
C5 C7 C9 115.2(3) . . ?
C8 C7 C9 111.4(4) . . ?
C5 C7 H5 109.5 . . ?
C8 C7 H5 109.5 . . ?
C9 C7 H5 109.5 . . ?
C4 C5 C6 119.9(4) . . ?
C4 C5 C7 131.9(4) . . ?
C6 C5 C7 108.1(4) . . ?
C15 C16 C11 122.0(3) . . ?
C15 C16 H13 119.0 . . ?
C11 C16 H13 119.0 . . ?
C16 C15 C14 121.6(4) . . ?
C16 C15 H14 119.2 . . ?
C14 C15 H14 119.2 . . ?
C14 C13 C12 120.8(3) . . ?
C14 C13 H16 119.6 . . ?
C12 C13 H16 119.6 . . ?
C13 C14 C15 118.3(4) . . ?
C13 C14 H15 120.8 . . ?
C15 C14 H15 120.8 . . ?
C1 C6 O1 123.8(6) . . ?
C1 C6 C5 122.9(6) . . ?
O1 C6 C5 113.3(4) . . ?
C9 C10 H11 109.5 . . ?
C9 C10 H9 109.5 . . ?
H11 C10 H9 109.5 . . ?
C9 C10 H10 109.5 . . ?
H11 C10 H10 109.5 . . ?
H9 C10 H10 109.5 . . ?
O1 C8 C7 108.8(4) . . ?
O1 C8 H6 109.9 . . ?
C7 C8 H6 109.9 . . ?
O1 C8 H7 109.9 . . ?
C7 C8 H7 109.9 . . ?
H6 C8 H7 108.3 . . ?
C5 C4 C3 117.7(6) . . ?
C5 C4 H4 121.2 . . ?
C3 C4 H4 121.2 . . ?
C6 C1 C2 117.3(6) . . ?
C6 C1 H1 121.4 . . ?
C2 C1 H1 121.4 . . ?
C3 C2 C1 121.3(6) . . ?
C3 C2 H2 119.3 . . ?
C1 C2 H2 119.3 . . ?
C2 C3 C4 120.9(7) . . ?
C2 C3 H3 119.6 . . ?
C4 C3 H3 119.6 . . ?

loop_
_geom_bond_atom_site_label_1
_geom_bond_atom_site_label_2
_geom_bond_distance
_geom_bond_site_symmetry_2
_geom_bond_publ_flag
N1 C11 1.361(5) . ?
N1 C9 1.457(4) . ?
N1 H12 0.8600 . ?
N2 O3 1.221(4) . ?
N2 O2 1.236(4) . ?
N2 C12 1.441(5) . ?
O1 C6 1.375(6) . ?
O1 C8 1.429(6) . ?
C11 C16 1.401(5) . ?
C11 C12 1.412(5) . ?
C9 C10 1.529(6) . ?
C9 C7 1.530(5) . ?
C9 H8 0.9800 . ?
C12 C13 1.398(5) . ?
C7 C5 1.510(6) . ?
C7 C8 1.529(6) . ?
C7 H5 0.9800 . ?
C5 C4 1.377(6) . ?
C5 C6 1.383(7) . ?
C16 C15 1.373(5) . ?
C16 H13 0.9300 . ?
C15 C14 1.383(6) . ?
C15 H14 0.9300 . ?
C13 C14 1.364(6) . ?
C13 H16 0.9300 . ?
C14 H15 0.9300 . ?
C6 C1 1.366(8) . ?
C10 H11 0.9600 . ?
C10 H9 0.9600 . ?
C10 H10 0.9600 . ?
C8 H6 0.9700 . ?
C8 H7 0.9700 . ?
C4 C3 1.403(9) . ?
C4 H4 0.9300 . ?
C1 C2 1.377(11) . ?
C1 H1 0.9300 . ?
C2 C3 1.374(12) . ?
C2 H2 0.9300 . ?
C3 H3 0.9300 . ?
